data_7133759
loop_
_publ_author_name
'Dillon, Alexandra M.'
'Shtukenberg, Alexander G.'
'Demkiw, Krystyna M.'
'Woerpel, K. A.'
'Ward, Michael D.'

_publ_section_title
;
 Hydrogen-bonded frameworks for conformational analysis of reactive
 substrates.
;
_journal_issue 82
_journal_name_full 'Chemical communications (Cambridge, England)'
_journal_page_first 11770
_journal_page_last 11773
_journal_paper_doi 10.1039/d4cc03430a
_journal_volume 60
_journal_year 2024
_chemical_formula_sum 'C21 H27 Cl N6 O7 S2'
_chemical_formula_weight 575.05
_chemical_name_systematic 'guanidinium 1,5-naphthalenedisulfonate 2-chloropropiophenone'
_space_group_crystal_system monoclinic
_space_group_IT_number 14
_space_group_name_Hall '-P 2yn'
_space_group_name_H-M_alt 'P 1 21/n 1'
_atom_sites_solution_hydrogens geom
_atom_sites_solution_primary dual
_atom_sites_solution_secondary difmap
_audit_update_record
;
2024-06-20 deposited with the CCDC.	2024-09-25 downloaded from the CCDC.
;
_cell_angle_alpha 90
_cell_angle_beta 90.117(4)
_cell_angle_gamma 90
_cell_formula_units_Z 2
_cell_length_a 7.6588(5)
_cell_length_b 20.9928(11)
_cell_length_c 8.0310(5)
_cell_measurement_reflns_used 5853
_cell_measurement_temperature 100.(2)
_cell_measurement_theta_max 28.47
_cell_measurement_theta_min 2.72
_cell_volume 1291.22(13)
_computing_cell_refinement 'Bruker APEX4'
_computing_data_collection 'Bruker APEX4'
_computing_data_reduction 'Bruker APEX4'
_computing_molecular_graphics 'shelXle (C.B. Huebschle, rev 1380)'
_computing_publication_material 'Bruker APEX4'
_computing_structure_refinement 'SHELXL-2018/3 (Sheldrick, 2018)'
_computing_structure_solution 'SHELXT (Sheldrick 2015)'
_diffrn_ambient_temperature 100.(2)
_diffrn_measured_fraction_theta_full 0.993
_diffrn_measured_fraction_theta_max 0.993
_diffrn_measurement_device 'three-circle diffractometer'
_diffrn_measurement_device_type 'Bruker D8 SMART APEXII'
_diffrn_measurement_method '\f and \w scans'
_diffrn_radiation_monochromator 'multilayer optics'
_diffrn_radiation_probe x-ray
_diffrn_radiation_type MoK\a
_diffrn_radiation_wavelength 0.71073
_diffrn_reflns_av_R_equivalents 0.0541
_diffrn_reflns_av_unetI/netI 0.0503
_diffrn_reflns_limit_h_max 10
_diffrn_reflns_limit_h_min -9
_diffrn_reflns_limit_k_max 27
_diffrn_reflns_limit_k_min -28
_diffrn_reflns_limit_l_max 10
_diffrn_reflns_limit_l_min -10
_diffrn_reflns_number 12933
_diffrn_reflns_theta_full 25.24
_diffrn_reflns_theta_max 28.48
_diffrn_reflns_theta_min 1.94
_diffrn_source 'microfocus sealed X-ray tube'
_diffrn_source_type Incoatec
_exptl_absorpt_coefficient_mu 0.363
_exptl_absorpt_correction_T_max 0.96
_exptl_absorpt_correction_T_min 0.73
_exptl_absorpt_correction_type multi-scan
_exptl_absorpt_process_details
;

Krause, L., Herbst-Irmer, R., Sheldrick, G. M., Stalke, D. (2015).
"Comparison of silver and molybdenum microfocus X-ray sources for
single-crystal structure determination"
J. Appl. Cryst. 48, 3-10.
doi:10.1107/S1600576714022985
;
_exptl_crystal_colour colourless
_exptl_crystal_density_diffrn 1.479
_exptl_crystal_density_method 'not measured'
_exptl_crystal_description plate
_exptl_crystal_F_000 600
_exptl_crystal_recrystallization_method 'Re-crystallisation from solvent: methanol ethanol'
_exptl_crystal_size_max 0.910
_exptl_crystal_size_mid 0.270
_exptl_crystal_size_min 0.110
_refine_diff_density_max 1.474
_refine_diff_density_min -0.936
_refine_ls_extinction_method none
_refine_ls_goodness_of_fit_ref 1.120
_refine_ls_hydrogen_treatment constr
_refine_ls_matrix_type full
_refine_ls_number_parameters 222
_refine_ls_number_reflns 3239
_refine_ls_number_restraints 240
_refine_ls_restrained_S_all 1.131
_refine_ls_R_factor_all 0.1700
_refine_ls_R_factor_gt 0.1588
_refine_ls_shift/su_max 0.100
_refine_ls_shift/su_mean 0.012
_refine_ls_structure_factor_coef Fsqd
_refine_ls_weighting_details 'w=1/[\s^2^(Fo^2^)+(0.1832P)^2^+6.9779P] where P=(Fo^2^+2Fc^2^)/3'
_refine_ls_weighting_scheme calc
_refine_ls_wR_factor_gt 0.3972
_refine_ls_wR_factor_ref 0.4046
_reflns_Friedel_coverage 0.000
_reflns_number_gt 2767
_reflns_number_total 3239
_reflns_threshold_expression 'I > 2\s(I)'
_cod_data_source_file d4cc03430a2.cif
_cod_data_source_block 24mdw38d
_cod_depositor_comments 'Adding full bibliography for 7133757--7133764.cif.'
_cod_database_code 7133759

loop_
_space_group_symop_operation_xyz
'x, y, z'
'-x+1/2, y+1/2, -z+1/2'
'-x, -y, -z'
'x-1/2, -y-1/2, z-1/2'

loop_
_atom_site_type_symbol
_atom_site_label
_atom_site_fract_x
_atom_site_fract_y
_atom_site_fract_z
_atom_site_U_iso_or_equiv
_atom_site_adp_type
_atom_site_calc_flag
_atom_site_refinement_flags_adp
_atom_site_refinement_flags_occupancy
_atom_site_refinement_flags_posn
_atom_site_occupancy
_atom_site_disorder_assembly
_atom_site_disorder_group
O O1 0.5000(7) 0.7090(2) 0.4113(7) 0.0510(12) Uani d . . . 1.000000 . .
O O2 0.3437(7) 0.6392(2) 0.2241(6) 0.0499(12) Uani d . . . 1.000000 . .
O O3 0.6573(7) 0.6391(2) 0.2230(6) 0.0484(12) Uani d . . . 1.000000 . .
S S1 0.4996(2) 0.64843(6) 0.3234(2) 0.0434(5) Uani d . . . 1.000000 . .
C C5 0.5003(11) 0.5885(3) 0.4797(8) 0.0482(16) Uani d U . D 1.000000 . .
C C1 0.4999(10) 0.4773(3) 0.5662(7) 0.0461(16) Uani d U . D 1.000000 . .
C C4A 0.541(4) 0.6071(8) 0.6383(16) 0.047(5) Uani d U P D 0.49(3) A 1
H H4A 0.562833 0.650768 0.661907 0.057000 Uiso calc U P R 0.49(3) A 1
C C3A 0.551(4) 0.5615(7) 0.7667(16) 0.046(4) Uani d U P D 0.49(3) A 1
H H3A 0.566269 0.574981 0.878690 0.056000 Uiso calc U P R 0.49(3) A 1
C C2A 0.539(3) 0.4982(7) 0.7312(17) 0.042(4) Uani d U P D 0.49(3) A 1
H H2A 0.556960 0.467728 0.817007 0.051000 Uiso calc U P R 0.49(3) A 1
C C4B 0.462(4) 0.6072(7) 0.6388(16) 0.049(5) Uani d U P D 0.51(3) A 2
H H4B 0.443087 0.650925 0.662573 0.059000 Uiso calc U P R 0.51(3) A 2
C C3B 0.451(4) 0.5617(6) 0.7677(15) 0.049(4) Uani d U P D 0.51(3) A 2
H H3B 0.437269 0.575295 0.879656 0.059000 Uiso calc U P R 0.51(3) A 2
C C2B 0.461(3) 0.4983(7) 0.7318(15) 0.043(4) Uani d U P D 0.51(3) A 2
H H2B 0.442398 0.467839 0.817292 0.052000 Uiso calc U P R 0.51(3) A 2
N N1 0.6503(8) 0.7339(2) 0.9499(7) 0.0444(13) Uani d . . . 1.000000 . .
H H1AN 0.651956 0.698955 1.010287 0.053000 Uiso calc U . R 1.000000 . .
H H1BN 0.749002 0.751921 0.919446 0.053000 Uiso calc U . R 1.000000 . .
N N2 0.3515(8) 0.7334(2) 0.9488(7) 0.0432(13) Uani d . . . 1.000000 . .
H H2AN 0.351631 0.698380 1.009258 0.052000 Uiso calc U . R 1.000000 . .
H H2BN 0.251997 0.750733 0.918153 0.052000 Uiso calc U . R 1.000000 . .
N N3 0.4994(9) 0.8121(3) 0.8110(7) 0.0500(14) Uani d . . . 1.000000 . .
H H3AN 0.399966 0.829194 0.778971 0.060000 Uiso calc U . R 1.000000 . .
H H3BN 0.598965 0.829641 0.781386 0.060000 Uiso calc U . R 1.000000 . .
C C6 0.4993(9) 0.7595(3) 0.9047(7) 0.0397(14) Uani d . . . 1.000000 . .
C C4G 0.987(4) 0.5586(7) 0.0119(12) 0.126(8) Uani d U P DG 0.500000 B -1
H H4G 0.979721 0.559943 0.129929 0.152000 Uiso calc U P R 0.500000 B -1
C C1G 0.987(3) 0.6149(5) -0.0791(14) 0.105(8) Uani d U P G 0.500000 B -1
H H1G 0.979712 0.654734 -0.023370 0.126000 Uiso calc U P R 0.500000 B -1
C C6G 0.999(4) 0.6130(5) -0.2518(14) 0.125(9) Uani d U P G 0.500000 B -1
H H6G 0.998621 0.651471 -0.314020 0.150000 Uiso calc U P R 0.500000 B -1
C C2G 1.010(5) 0.5547(7) -0.3334(13) 0.162(10) Uani d U P G 0.500000 B -1
H H2G 1.017539 0.553417 -0.451372 0.194000 Uiso calc U P R 0.500000 B -1
C C3G 1.010(4) 0.4984(5) -0.242(2) 0.171(10) Uani d U P DG 0.500000 B -1
H H3G 1.017548 0.458625 -0.298076 0.206000 Uiso calc U P R 0.500000 B -1
C C5G 0.999(4) 0.5004(5) -0.070(2) 0.136(8) Uani d U P DG 0.500000 B -1
C C7G 0.991(4) 0.4434(7) 0.042(2) 0.181(7) Uani d U P D 0.500000 B -1
C C8G 1.044(4) 0.4482(9) 0.222(2) 0.181(7) Uani d U P D 0.500000 B -1
H H8G 1.167641 0.463118 0.226349 0.218000 Uiso calc U P R 0.500000 B -1
Cl Cl1 1.038(4) 0.3687(7) 0.287(3) 0.370(16) Uani d U P D 0.500000 B -1
C C9G 0.940(6) 0.4852(12) 0.351(4) 0.181(7) Uani d U P D 0.500000 B -1
H H9GA 0.815316 0.475747 0.337965 0.272000 Uiso calc U P R 0.500000 B -1
H H9GB 0.959486 0.530920 0.335869 0.272000 Uiso calc U P R 0.500000 B -1
H H9GC 0.978151 0.472564 0.462881 0.272000 Uiso calc U P R 0.500000 B -1
O O1G 0.954(5) 0.3918(7) -0.008(3) 0.252(16) Uani d U P D 0.500000 B -1

loop_
_atom_site_aniso_label
_atom_site_aniso_U_11
_atom_site_aniso_U_22
_atom_site_aniso_U_33
_atom_site_aniso_U_12
_atom_site_aniso_U_13
_atom_site_aniso_U_23
O1 0.066(3) 0.024(2) 0.064(3) -0.0005(19) 0.000(2) 0.0083(19)
O2 0.068(3) 0.028(2) 0.054(3) 0.000(2) -0.002(2) 0.0143(18)
O3 0.062(3) 0.028(2) 0.055(3) 0.0027(19) 0.000(2) 0.0141(18)
S1 0.0605(11) 0.0204(7) 0.0493(9) 0.0008(6) -0.0004(7) 0.0132(5)
C5 0.089(5) 0.020(3) 0.036(3) -0.001(3) -0.001(3) 0.004(2)
C1 0.086(5) 0.018(2) 0.034(3) 0.001(3) 0.000(3) 0.007(2)
C4A 0.079(13) 0.023(5) 0.040(6) -0.002(7) 0.010(7) -0.002(4)
C3A 0.078(12) 0.032(6) 0.030(5) -0.006(7) 0.004(7) -0.001(4)
C2A 0.065(12) 0.028(5) 0.034(5) -0.007(7) 0.010(7) 0.005(4)
C4B 0.081(13) 0.023(5) 0.044(6) 0.005(7) 0.003(7) -0.004(4)
C3B 0.084(13) 0.034(5) 0.028(5) 0.000(7) 0.000(7) -0.002(4)
C2B 0.070(12) 0.029(5) 0.030(5) 0.002(7) -0.002(6) 0.009(4)
N1 0.067(4) 0.025(2) 0.041(3) 0.000(2) 0.001(2) 0.0092(19)
N2 0.061(4) 0.025(2) 0.043(3) 0.002(2) -0.002(2) 0.0082(19)
N3 0.074(4) 0.034(3) 0.042(3) 0.000(3) 0.002(3) 0.012(2)
C6 0.069(4) 0.023(2) 0.028(2) 0.000(3) 0.001(2) 0.0001(19)
C4G 0.22(2) 0.074(8) 0.086(11) -0.005(16) -0.008(16) 0.028(8)
C1G 0.25(2) 0.032(6) 0.031(6) 0.029(11) -0.040(10) -0.005(5)
C6G 0.25(3) 0.073(11) 0.055(8) 0.040(17) -0.015(14) 0.001(8)
C2G 0.34(3) 0.095(13) 0.055(9) 0.03(2) 0.038(18) -0.011(7)
C3G 0.32(3) 0.073(11) 0.124(12) 0.04(2) 0.05(2) 0.008(10)
C5G 0.22(2) 0.054(7) 0.132(11) 0.012(13) 0.063(17) 0.030(9)
C7G 0.342(19) 0.091(6) 0.112(9) 0.010(12) 0.119(12) 0.017(8)
C8G 0.342(19) 0.091(6) 0.112(9) 0.010(12) 0.119(12) 0.017(8)
Cl1 0.57(4) 0.102(8) 0.44(3) 0.015(15) 0.17(3) 0.030(13)
C9G 0.342(19) 0.091(6) 0.112(9) 0.010(12) 0.119(12) 0.017(8)
O1G 0.51(5) 0.029(7) 0.22(2) 0.026(15) -0.03(3) 0.033(11)

loop_
_atom_type_symbol
_atom_type_description
_atom_type_scat_dispersion_real
_atom_type_scat_dispersion_imag
_atom_type_scat_source
C C 0.0033 0.0016 'International Tables Vol C Tables 4.2.6.8 and 6.1.1.4'
H H 0.0000 0.0000 'International Tables Vol C Tables 4.2.6.8 and 6.1.1.4'
Cl Cl 0.1484 0.1585 'International Tables Vol C Tables 4.2.6.8 and 6.1.1.4'
N N 0.0061 0.0033 'International Tables Vol C Tables 4.2.6.8 and 6.1.1.4'
O O 0.0106 0.0060 'International Tables Vol C Tables 4.2.6.8 and 6.1.1.4'
S S 0.1246 0.1234 'International Tables Vol C Tables 4.2.6.8 and 6.1.1.4'

loop_
_geom_angle_atom_site_label_1
_geom_angle_atom_site_label_2
_geom_angle_atom_site_label_3
_geom_angle_site_symmetry_1
_geom_angle_site_symmetry_3
_geom_angle
_geom_angle_publ_flag
O2 S1 O1 . . 112.7(3) ?
O2 S1 O3 . . 111.0(3) ?
O1 S1 O3 . . 112.5(3) ?
O2 S1 C5 . . 107.2(3) ?
O1 S1 C5 . . 106.0(3) ?
O3 S1 C5 . . 107.0(3) ?
C4A C5 C1 . 3_666 121.0(8) ?
C4B C5 C1 . 3_666 121.1(8) ?
C4A C5 S1 . . 117.2(8) ?
C4B C5 S1 . . 117.2(7) ?
C1 C5 S1 3_666 . 120.1(5) ?
C1 C1 C2A 3_666 . 119.1(9) ?
C1 C1 C5 3_666 3_666 116.9(7) ?
C2A C1 C5 . 3_666 122.4(8) ?
C1 C1 C2B 3_666 . 119.2(9) ?
C5 C1 C2B 3_666 . 122.4(8) ?
C5 C4A C3A . . 119.9(12) ?
C5 C4A H4A . . 120.000000 ?
C3A C4A H4A . . 120.000000 ?
C2A C3A C4A . . 120.4(12) ?
C2A C3A H3A . . 119.800000 ?
C4A C3A H3A . . 119.800000 ?
C3A C2A C1 . . 120.5(12) ?
C3A C2A H2A . . 119.700000 ?
C1 C2A H2A . . 119.800000 ?
C5 C4B C3B . . 120.4(12) ?
C5 C4B H4B . . 119.800000 ?
C3B C4B H4B . . 119.800000 ?
C2B C3B C4B . . 120.1(11) ?
C2B C3B H3B . . 119.900000 ?
C4B C3B H3B . . 119.900000 ?
C3B C2B C1 . . 120.5(11) ?
C3B C2B H2B . . 119.700000 ?
C1 C2B H2B . . 119.700000 ?
C6 N1 H1AN . . 120.000000 ?
C6 N1 H1BN . . 120.000000 ?
H1AN N1 H1BN . . 120.000000 ?
C6 N2 H2AN . . 120.000000 ?
C6 N2 H2BN . . 120.000000 ?
H2AN N2 H2BN . . 120.000000 ?
C6 N3 H3AN . . 120.000000 ?
C6 N3 H3BN . . 120.000000 ?
H3AN N3 H3BN . . 120.000000 ?
N2 C6 N1 . . 120.8(5) ?
N2 C6 N3 . . 120.1(6) ?
N1 C6 N3 . . 119.1(6) ?
C1G C4G C5G . . 120.000000 ?
C1G C4G H4G . . 120.000000 ?
C5G C4G H4G . . 120.000000 ?
C4G C1G C6G . . 120.000000 ?
C4G C1G H1G . . 120.000000 ?
C6G C1G H1G . . 120.000000 ?
C1G C6G C2G . . 120.000000 ?
C1G C6G H6G . . 120.000000 ?
C2G C6G H6G . . 120.000000 ?
C3G C2G C6G . . 120.000000 ?
C3G C2G H2G . . 120.000000 ?
C6G C2G H2G . . 120.000000 ?
C5G C3G C2G . . 120.000000 ?
C5G C3G H3G . . 120.000000 ?
C2G C3G H3G . . 120.000000 ?
C3G C5G C4G . . 120.000000 ?
C3G C5G C7G . . 125.2(10) ?
C4G C5G C7G . . 114.8(10) ?
O1G C7G C5G . . 122.6(11) ?
O1G C7G C8G . . 116.6(11) ?
C5G C7G C8G . . 120.6(12) ?
C7G C8G C9G . . 124.(2) ?
C7G C8G Cl1 . . 102.5(14) ?
C9G C8G Cl1 . . 105.4(16) ?
C7G C8G H8G . . 108.200000 ?
C9G C8G H8G . . 108.000000 ?
Cl1 C8G H8G . . 108.200000 ?
C8G C9G H9GA . . 109.400000 ?
C8G C9G H9GB . . 109.500000 ?
H9GA C9G H9GB . . 109.500000 ?
C8G C9G H9GC . . 109.600000 ?
H9GA C9G H9GC . . 109.500000 ?
H9GB C9G H9GC . . 109.500000 ?

loop_
_geom_bond_atom_site_label_1
_geom_bond_atom_site_label_2
_geom_bond_site_symmetry_2
_geom_bond_distance
_geom_bond_publ_flag
O1 S1 . 1.455(5) ?
O2 S1 . 1.447(5) ?
O3 S1 . 1.467(5) ?
S1 C5 . 1.777(6) ?
C5 C4A . 1.368(14) ?
C5 C4B . 1.368(14) ?
C5 C1 3_666 1.432(8) ?
C1 C1 3_666 1.427(10) ?
C1 C2A . 1.427(14) ?
C1 C2B . 1.432(13) ?
C4A C3A . 1.409(15) ?
C4A H4A . 0.950000 ?
C3A C2A . 1.362(15) ?
C3A H3A . 0.950000 ?
C2A H2A . 0.950000 ?
C4B C3B . 1.410(14) ?
C4B H4B . 0.950000 ?
C3B C2B . 1.364(14) ?
C3B H3B . 0.950000 ?
C2B H2B . 0.950000 ?
N1 C6 . 1.325(9) ?
N1 H1AN . 0.880000 ?
N1 H1BN . 0.880000 ?
N2 C6 . 1.307(8) ?
N2 H2AN . 0.880000 ?
N2 H2BN . 0.880000 ?
N3 C6 . 1.336(7) ?
N3 H3AN . 0.880000 ?
N3 H3BN . 0.880000 ?
C4G C1G . 1.390000 ?
C4G C5G . 1.390000 ?
C4G H4G . 0.950000 ?
C1G C6G . 1.390000 ?
C1G H1G . 0.950000 ?
C6G C2G . 1.390000 ?
C6G H6G . 0.950000 ?
C2G C3G . 1.390000 ?
C2G H2G . 0.950000 ?
C3G C5G . 1.390000 ?
C3G H3G . 0.950000 ?
C5G C7G . 1.495(9) ?
C7G O1G . 1.188(16) ?
C7G C8G . 1.502(10) ?
C8G C9G . 1.523(10) ?
C8G Cl1 . 1.752(17) ?
C8G H8G . 1.000000 ?
C9G H9GA . 0.980000 ?
C9G H9GB . 0.980000 ?
C9G H9GC . 0.980000 ?
